data_7043645
loop_
_publ_author_name
'Xie, Zhu-Lin'
'Durgaprasad, Gummadi'
'Ali, Azim K.'
'Rose, Michael J.'

_publ_section_title
;
 Substitution reactions of iron(ii) carbamoyl-thioether complexes related
 to mono-iron hydrogenase
;
_journal_name_full 'Dalton Trans.'
_journal_paper_doi 10.1039/C7DT01696D
_journal_year 2017
_chemical_formula_moiety 'C101 H66 B2 Cl2 F48 Fe2 N4 O6 P2 S2'
_chemical_formula_sum 'C101 H66 B2 Cl2 F48 Fe2 N4 O6 P2 S2'
_chemical_formula_weight 2673.85
_chemical_name_systematic
;
 ?
;
_space_group_crystal_system triclinic
_space_group_IT_number 2
_space_group_name_Hall '-P 1'
_space_group_name_H-M_alt 'P -1'
_symmetry_space_group_name_Hall '-P 1'
_symmetry_space_group_name_H-M 'P -1'
_atom_sites_solution_hydrogens geom
_audit_creation_method SHELXL-2013
_audit_update_record
;
2017-06-08 deposited with the CCDC.
2017-06-22 downloaded from the CCDC.
;
_cell_angle_alpha 90.896(3)
_cell_angle_beta 95.597(2)
_cell_angle_gamma 95.427(3)
_cell_formula_units_Z 2
_cell_length_a 12.2647(13)
_cell_length_b 18.6289(19)
_cell_length_c 24.731(3)
_cell_measurement_reflns_used 107287
_cell_measurement_temperature 153(2)
_cell_measurement_theta_max 1.000000
_cell_measurement_theta_min 0.663864
_cell_volume 5596.6(11)
_computing_cell_refinement 'CrystalClear (Rigaku Inc., 2008)'
_computing_data_collection 'CrystalClear (Rigaku Inc., 2008)'
_computing_data_reduction 'CrystalClear (Rigaku Inc., 2008)'
_computing_molecular_graphics 'XL SHELXTL/PC, Siemens Analytical'
_computing_publication_material 'BRUKER SHELXTL'
_computing_structure_refinement 'XL SHELXTL/PC, Siemens Analytical'
_computing_structure_solution
;

SIR97 - Altomare A., Burla M.C., Camalli M., Cascarano G.L., Giacovazzo C., 
Guagliardi A., Moliterni A.G.G., Polidori G.,Spagna R.
;
_diffrn_ambient_temperature 153(2)
_diffrn_measured_fraction_theta_full 0.974
_diffrn_measured_fraction_theta_max 0.998
_diffrn_measurement_device_type 'Rigaku AFC-12 with Saturn 724+ CCD'
_diffrn_measurement_method \w-scans
_diffrn_radiation_type MoK\a
_diffrn_radiation_wavelength 0.71073
_diffrn_reflns_av_R_equivalents 0.1102
_diffrn_reflns_av_unetI/netI 0.0908
_diffrn_reflns_Laue_measured_fraction_full 0.974
_diffrn_reflns_Laue_measured_fraction_max 0.998
_diffrn_reflns_limit_h_max 14
_diffrn_reflns_limit_h_min -14
_diffrn_reflns_limit_k_max 22
_diffrn_reflns_limit_k_min -21
_diffrn_reflns_limit_l_max 29
_diffrn_reflns_limit_l_min -29
_diffrn_reflns_number 107287
_diffrn_reflns_point_group_measured_fraction_full 0.974
_diffrn_reflns_point_group_measured_fraction_max 0.998
_diffrn_reflns_theta_full 25.242
_diffrn_reflns_theta_max 25.027
_diffrn_reflns_theta_min 3.023
_diffrn_source 'fine-focus sealed tube'
_exptl_absorpt_coefficient_mu 0.507
_exptl_absorpt_correction_T_max 0.9558
_exptl_absorpt_correction_T_min 0.9279
_exptl_absorpt_correction_type multi-scan
_exptl_absorpt_process_details
;
Abscor. T. Higashi (2001). The Rigaku Corporation, Tokyo, Japan.
;
_exptl_crystal_colour yellow
_exptl_crystal_density_diffrn 1.587
_exptl_crystal_density_method 'not measured'
_exptl_crystal_description block
_exptl_crystal_F_000 2676
_exptl_crystal_size_max 0.150
_exptl_crystal_size_mid 0.130
_exptl_crystal_size_min 0.090
_refine_diff_density_max 1.002
_refine_diff_density_min -0.701
_refine_diff_density_rms 0.090
_refine_ls_extinction_method none
_refine_ls_goodness_of_fit_ref 1.055
_refine_ls_hydrogen_treatment constr
_refine_ls_matrix_type full
_refine_ls_number_parameters 1566
_refine_ls_number_reflns 19749
_refine_ls_number_restraints 1065
_refine_ls_restrained_S_all 1.082
_refine_ls_R_factor_all 0.1265
_refine_ls_R_factor_gt 0.0831
_refine_ls_shift/su_max 0.000
_refine_ls_shift/su_mean 0.000
_refine_ls_structure_factor_coef Fsqd
_refine_ls_weighting_details 'w=1/[\s^2^(Fo^2^)+(0.0578P)^2^+20.0693P] where P=(Fo^2^+2Fc^2^)/3'
_refine_ls_weighting_scheme calc
_refine_ls_wR_factor_gt 0.1697
_refine_ls_wR_factor_ref 0.1917
_reflns_Friedel_coverage 0.000
_reflns_number_gt 13260
_reflns_number_total 19749
_reflns_threshold_expression 'I > 2\s(I)'
_cod_data_source_file c7dt01696d2.cif
_cod_data_source_block 2b
_cod_depositor_comments
;
The following automatic conversions were performed:

'_exptl_absorpt_correction_type' value 'Multi-scan' changed to
'multi-scan' according to
/home/data/users/saulius/crontab/automatic-downloads/rss-feeds/RSC/lib/dictionaries/cif_core.dic
dictionary named 'cif_core.dic' version 2.4.2 from 2011-04-26.

Automatic conversion script
Id: cif_fix_values 4973 2017-02-22 13:04:09Z antanas 
;
_cod_original_cell_volume 5596.6(10)
_cod_database_code 7043645
_shelx_space_group_comment
;
The symmetry employed for this shelxl refinement is uniquely defined
by the following loop, which should always be used as a source of
symmetry information in preference to the above space-group names.
They are only intended as comments.
;
_shelx_estimated_absorpt_t_min 0.928
_shelx_estimated_absorpt_t_max 0.956
_shelxl_version_number 2013-4

loop_
_space_group_symop_operation_xyz
'x, y, z'
'-x, -y, -z'

loop_
_atom_site_label
_atom_site_type_symbol
_atom_site_fract_x
_atom_site_fract_y
_atom_site_fract_z
_atom_site_U_iso_or_equiv
_atom_site_adp_type
_atom_site_occupancy
_atom_site_site_symmetry_order
_atom_site_calc_flag
_atom_site_refinement_flags_posn
_atom_site_refinement_flags_adp
_atom_site_refinement_flags_occupancy
_atom_site_disorder_assembly
_atom_site_disorder_group
C1 C -0.0530(4) 0.9000(3) 0.33565(19) 0.0202(11) Uani 1 1 d . U . . .
C2 C -0.1428(4) 0.9188(3) 0.3623(2) 0.0241(12) Uani 1 1 d . U . . .
H2 H -0.1767 0.9616 0.3536 0.029 Uiso 1 1 calc R U . . .
C3 C -0.1799(4) 0.8737(3) 0.4009(2) 0.0274(12) Uani 1 1 d . U . . .
H3 H -0.2366 0.8866 0.4217 0.033 Uiso 1 1 calc R U . . .
C4 C -0.1344(4) 0.8088(3) 0.4097(2) 0.0243(12) Uani 1 1 d . U . . .
H4 H -0.1627 0.7762 0.4352 0.029 Uiso 1 1 calc R U . . .
C5 C -0.0479(4) 0.7914(3) 0.3815(2) 0.0251(12) Uani 1 1 d . U . . .
C6 C -0.0122(4) 0.7178(3) 0.3853(2) 0.0258(12) Uani 1 1 d . U . . .
C7 C -0.0944(5) 0.6605(3) 0.3872(2) 0.0316(13) Uani 1 1 d . U . . .
H7 H -0.1690 0.6706 0.3864 0.038 Uiso 1 1 calc R U . . .
C8 C -0.0695(5) 0.5899(3) 0.3900(2) 0.0399(15) Uani 1 1 d . U . . .
H8 H -0.1271 0.5523 0.3908 0.048 Uiso 1 1 calc R U . . .
C9 C 0.0378(6) 0.5733(3) 0.3915(2) 0.0422(16) Uani 1 1 d . U . . .
H9 H 0.0544 0.5246 0.3942 0.051 Uiso 1 1 calc R U . . .
C10 C 0.1214(5) 0.6284(3) 0.3891(2) 0.0372(15) Uani 1 1 d . U . . .
H10 H 0.1956 0.6175 0.3899 0.045 Uiso 1 1 calc R U . . .
C11 C 0.0966(5) 0.6991(3) 0.3855(2) 0.0305(13) Uani 1 1 d . U . . .
C12 C 0.2254(5) 0.8053(4) 0.4465(2) 0.0390(15) Uani 1 1 d . U . . .
H12A H 0.1574 0.8261 0.4533 0.058 Uiso 1 1 calc R U . . .
H12B H 0.2866 0.8435 0.4493 0.058 Uiso 1 1 calc R U . . .
H12C H 0.2407 0.7686 0.4734 0.058 Uiso 1 1 calc R U . . .
C13 C 0.0813(4) 0.9199(3) 0.2723(2) 0.0218(11) Uani 1 1 d . U . . .
C14 C 0.1943(4) 0.9233(3) 0.3621(2) 0.0273(12) Uani 1 1 d . U . . .
C15 C 0.2699(4) 0.8569(3) 0.2861(2) 0.0275(12) Uani 1 1 d . U . . .
C16 C -0.0671(5) 0.7793(3) 0.2229(3) 0.0399(15) Uani 1 1 d . U . . .
H16A H -0.0729 0.8287 0.2105 0.060 Uiso 1 1 calc R U . . .
H16B H -0.1133 0.7699 0.2526 0.060 Uiso 1 1 calc R U . . .
H16C H -0.0918 0.7451 0.1927 0.060 Uiso 1 1 calc R U . . .
C17 C 0.1473(5) 0.7841(3) 0.1861(2) 0.0397(15) Uani 1 1 d . U . . .
H17A H 0.1054 0.7577 0.1550 0.060 Uiso 1 1 calc R U . . .
H17B H 0.2207 0.7671 0.1920 0.060 Uiso 1 1 calc R U . . .
H17C H 0.1544 0.8358 0.1787 0.060 Uiso 1 1 calc R U . . .
C18 C 0.0748(5) 0.6718(3) 0.2551(2) 0.0363(14) Uani 1 1 d . U . . .
H18A H 0.0516 0.6469 0.2201 0.054 Uiso 1 1 calc R U . . .
H18B H 0.0235 0.6561 0.2815 0.054 Uiso 1 1 calc R U . . .
H18C H 0.1490 0.6603 0.2682 0.054 Uiso 1 1 calc R U . . .
C19 C 0.5906(4) 0.6753(3) 0.1259(2) 0.0296(13) Uani 1 1 d . U . . .
C20 C 0.4813(5) 0.6522(3) 0.1341(2) 0.0356(14) Uani 1 1 d . U . . .
H20 H 0.4236 0.6718 0.1125 0.043 Uiso 1 1 calc R U . . .
C21 C 0.4540(5) 0.6018(3) 0.1727(2) 0.0359(14) Uani 1 1 d . U . . .
C22 C 0.3357(6) 0.5810(4) 0.1798(3) 0.0542(18) Uani 1 1 d . U . . .
C23 C 0.5355(5) 0.5724(3) 0.2060(2) 0.0357(14) Uani 1 1 d . U . . .
H23 H 0.5171 0.5375 0.2320 0.043 Uiso 1 1 calc R U . . .
C24 C 0.6440(5) 0.5953(3) 0.2001(2) 0.0339(14) Uani 1 1 d . U . . .
C25 C 0.7335(5) 0.5653(4) 0.2342(3) 0.0444(16) Uani 1 1 d . U . . .
C26 C 0.6698(5) 0.6450(3) 0.1604(2) 0.0306(13) Uani 1 1 d . U . . .
H26 H 0.7452 0.6588 0.1566 0.037 Uiso 1 1 calc R U . . .
C27 C 0.7456(4) 0.7538(3) 0.0735(2) 0.0275(12) Uani 1 1 d . U . . .
C28 C 0.8118(5) 0.6974(3) 0.0649(2) 0.0301(13) Uani 1 1 d . U . . .
H28 H 0.7789 0.6491 0.0630 0.036 Uiso 1 1 calc R U . . .
C29 C 0.9226(5) 0.7102(3) 0.0591(2) 0.0336(14) Uani 1 1 d . U . . .
C30 C 0.9901(6) 0.6477(4) 0.0569(3) 0.0462(17) Uani 1 1 d . U . . .
C31 C 0.9733(5) 0.7792(4) 0.0583(2) 0.0371(15) Uani 1 1 d . U . . .
H31 H 1.0495 0.7874 0.0538 0.045 Uiso 1 1 calc R U . . .
C32 C 0.9098(4) 0.8371(3) 0.0642(2) 0.0315(13) Uani 1 1 d . U . . .
C33 C 0.9612(5) 0.9127(4) 0.0644(2) 0.0391(15) Uani 1 1 d . U . . .
C34 C 0.7990(4) 0.8232(3) 0.0723(2) 0.0267(12) Uani 1 1 d . U . . .
H34 H 0.7578 0.8630 0.0773 0.032 Uiso 1 1 calc R U . . .
C35 C 0.5536(5) 0.7134(3) 0.0206(2) 0.0317(13) Uani 1 1 d . U . . .
C36 C 0.5556(5) 0.7637(4) -0.0211(2) 0.0395(15) Uani 1 1 d . U . . .
H36 H 0.5922 0.8105 -0.0132 0.047 Uiso 1 1 calc R U . . .
C37 C 0.5057(5) 0.7477(4) -0.0740(3) 0.0450(16) Uani 1 1 d . U . . .
C38 C 0.5086(7) 0.8020(6) -0.1165(3) 0.069(2) Uani 1 1 d . U . . .
C39 C 0.4537(6) 0.6793(4) -0.0864(3) 0.0552(19) Uani 1 1 d . U . . .
H39 H 0.4203 0.6675 -0.1221 0.066 Uiso 1 1 calc R U . . .
C40 C 0.4511(6) 0.6288(4) -0.0467(3) 0.0548(19) Uani 1 1 d . U . . .
C41 C 0.3928(10) 0.5543(5) -0.0597(4) 0.095(3) Uani 1 1 d . U . . .
C42 C 0.5011(5) 0.6451(3) 0.0060(3) 0.0463(17) Uani 1 1 d . U . . .
H42 H 0.4992 0.6088 0.0325 0.056 Uiso 1 1 calc R U . . .
C43 C 0.5660(4) 0.8090(3) 0.1050(2) 0.0264(12) Uani 1 1 d . U . . .
C44 C 0.4695(5) 0.8349(3) 0.0836(2) 0.0336(14) Uani 1 1 d . U . . .
H44 H 0.4298 0.8110 0.0525 0.040 Uiso 1 1 calc R U . . .
C45 C 0.4279(5) 0.8944(3) 0.1055(3) 0.0391(15) Uani 1 1 d . U . . .
C46 C 0.3224(6) 0.9185(5) 0.0808(4) 0.066(2) Uani 1 1 d . U . . .
C47 C 0.4833(5) 0.9317(3) 0.1506(3) 0.0389(15) Uani 1 1 d . U . . .
H47 H 0.4555 0.9728 0.1656 0.047 Uiso 1 1 calc R U . . .
C48 C 0.5801(4) 0.9073(3) 0.1730(2) 0.0298(13) Uani 1 1 d . U . . .
C49 C 0.6409(5) 0.9451(3) 0.2226(2) 0.0380(15) Uani 1 1 d . U . . .
C50 C 0.6188(4) 0.8466(3) 0.1514(2) 0.0291(13) Uani 1 1 d . U . . .
H50 H 0.6838 0.8297 0.1688 0.035 Uiso 1 1 calc R U . . .
C51 C 1.0756(4) 0.1140(3) 0.1507(2) 0.0258(12) Uani 1 1 d . U . . .
C52 C 1.1515(4) 0.0848(3) 0.1200(2) 0.0288(13) Uani 1 1 d . U . . .
H52 H 1.1767 0.0391 0.1281 0.035 Uiso 1 1 calc R U . . .
C53 C 1.1881(4) 0.1238(3) 0.0780(2) 0.0298(13) Uani 1 1 d . U . . .
H53 H 1.2346 0.1040 0.0543 0.036 Uiso 1 1 calc R U . . .
C54 C 1.1567(4) 0.1929(3) 0.0702(2) 0.0300(13) Uani 1 1 d . U . . .
H54 H 1.1845 0.2209 0.0419 0.036 Uiso 1 1 calc R U . . .
C55 C 1.0860(4) 0.2213(3) 0.1028(2) 0.0269(12) Uani 1 1 d . U . . .
C56 C 1.0733(5) 0.2995(3) 0.1015(2) 0.0309(13) Uani 1 1 d . U . . .
C57 C 1.1668(6) 0.3453(3) 0.0907(2) 0.0405(15) Uani 1 1 d . U . . .
H57 H 1.2318 0.3245 0.0833 0.049 Uiso 1 1 calc R U . . .
C58 C 1.1663(6) 0.4193(4) 0.0906(3) 0.0520(18) Uani 1 1 d . U . . .
H58 H 1.2303 0.4488 0.0830 0.062 Uiso 1 1 calc R U . . .
C59 C 1.0735(7) 0.4505(4) 0.1015(3) 0.0561(19) Uani 1 1 d . U . . .
H59 H 1.0737 0.5015 0.1021 0.067 Uiso 1 1 calc R U . . .
C60 C 0.9796(6) 0.4076(3) 0.1117(3) 0.0483(17) Uani 1 1 d . U . . .
H60 H 0.9153 0.4294 0.1187 0.058 Uiso 1 1 calc R U . . .
C61 C 0.9784(5) 0.3324(3) 0.1119(2) 0.0368(14) Uani 1 1 d . U . . .
C62 C 0.8040(5) 0.2460(4) 0.0595(2) 0.0423(16) Uani 1 1 d . U . . .
H62A H 0.7903 0.2854 0.0347 0.063 Uiso 1 1 calc R U . . .
H62B H 0.7353 0.2152 0.0617 0.063 Uiso 1 1 calc R U . . .
H62C H 0.8591 0.2174 0.0459 0.063 Uiso 1 1 calc R U . . .
C63 C 0.9521(4) 0.1068(3) 0.2202(2) 0.0277(12) Uani 1 1 d . U . . .
C64 C 0.8227(5) 0.1231(4) 0.1374(2) 0.0371(15) Uani 1 1 d . U . . .
C65 C 0.7965(5) 0.1954(3) 0.2230(2) 0.0332(14) Uani 1 1 d . U . . .
C66 C 1.1507(6) 0.2898(4) 0.2364(3) 0.060(2) Uani 1 1 d . U . . .
H66A H 1.1894 0.3123 0.2699 0.091 Uiso 1 1 calc R U . . .
H66B H 1.1537 0.3242 0.2069 0.091 Uiso 1 1 calc R U . . .
H66C H 1.1861 0.2470 0.2267 0.091 Uiso 1 1 calc R U . . .
C67 C 1.0226(5) 0.2248(3) 0.3132(2) 0.0382(15) Uani 1 1 d . U . . .
H67A H 1.0607 0.1810 0.3115 0.057 Uiso 1 1 calc R U . . .
H67B H 0.9493 0.2126 0.3250 0.057 Uiso 1 1 calc R U . . .
H67C H 1.0650 0.2595 0.3392 0.057 Uiso 1 1 calc R U . . .
C68 C 0.9542(7) 0.3486(4) 0.2608(3) 0.069(2) Uani 1 1 d . U . . .
H68A H 1.0049 0.3772 0.2878 0.103 Uiso 1 1 calc R U . . .
H68B H 0.8825 0.3389 0.2749 0.103 Uiso 1 1 calc R U . . .
H68C H 0.9456 0.3756 0.2272 0.103 Uiso 1 1 calc R U . . .
C69 C 0.4302(4) 0.3372(3) 0.4422(2) 0.0203(11) Uani 1 1 d . U . . .
C70 C 0.5277(4) 0.3728(3) 0.4671(2) 0.0221(11) Uani 1 1 d . U . . .
H70 H 0.5672 0.3499 0.4958 0.026 Uiso 1 1 calc R U . . .
C71 C 0.5697(4) 0.4408(3) 0.4515(2) 0.0224(11) Uani 1 1 d . U . . .
C72 C 0.6792(4) 0.4749(3) 0.4765(2) 0.0311(13) Uani 1 1 d . U . . .
C73 C 0.5129(4) 0.4769(3) 0.4106(2) 0.0284(13) Uani 1 1 d . U . . .
H73 H 0.5403 0.5235 0.4002 0.034 Uiso 1 1 calc R U . . .
C74 C 0.4145(4) 0.4427(3) 0.3852(2) 0.0286(13) Uani 1 1 d . U . . .
C75 C 0.3515(5) 0.4789(3) 0.3415(2) 0.0401(15) Uani 1 1 d D U . . .
C76 C 0.3769(4) 0.3740(3) 0.3998(2) 0.0244(12) Uani 1 1 d . U . . .
H76 H 0.3122 0.3508 0.3803 0.029 Uiso 1 1 calc R U . . .
C77 C 0.4281(4) 0.2053(3) 0.40809(19) 0.0190(11) Uani 1 1 d . U . . .
C78 C 0.5402(4) 0.1940(3) 0.4119(2) 0.0211(11) Uani 1 1 d . U . . .
H78 H 0.5875 0.2148 0.4419 0.025 Uiso 1 1 calc R U . . .
C79 C 0.5846(4) 0.1533(3) 0.3729(2) 0.0207(11) Uani 1 1 d . U . . .
C80 C 0.7047(4) 0.1427(3) 0.3818(2) 0.0285(13) Uani 1 1 d . U . . .
C81 C 0.5197(4) 0.1219(3) 0.3283(2) 0.0243(12) Uani 1 1 d . U . . .
H81 H 0.5501 0.0937 0.3023 0.029 Uiso 1 1 calc R U . . .
C82 C 0.4086(4) 0.1328(3) 0.3228(2) 0.0235(12) Uani 1 1 d . U . . .
C83 C 0.3347(5) 0.0997(4) 0.2756(2) 0.0376(15) Uani 1 1 d . U . . .
C84 C 0.3642(4) 0.1743(3) 0.36168(19) 0.0210(11) Uani 1 1 d . U . . .
H84 H 0.2884 0.1818 0.3564 0.025 Uiso 1 1 calc R U . . .
C85 C 0.4243(4) 0.2285(3) 0.5162(2) 0.0209(11) Uani 1 1 d . U . . .
C86 C 0.4504(4) 0.1588(3) 0.5261(2) 0.0209(11) Uani 1 1 d . U . . .
H86 H 0.4536 0.1271 0.4960 0.025 Uiso 1 1 calc R U . . .
C87 C 0.4722(4) 0.1334(3) 0.5785(2) 0.0204(11) Uani 1 1 d . U . . .
C88 C 0.4928(4) 0.0564(3) 0.5864(2) 0.0289(13) Uani 1 1 d . U . . .
C89 C 0.4680(4) 0.1782(3) 0.6236(2) 0.0255(12) Uani 1 1 d . U . . .
H89 H 0.4832 0.1614 0.6594 0.031 Uiso 1 1 calc R U . . .
C90 C 0.4412(4) 0.2482(3) 0.6149(2) 0.0241(12) Uani 1 1 d . U . . .
C91 C 0.4335(5) 0.2949(3) 0.6642(2) 0.0395(15) Uani 1 1 d . U . . .
C92 C 0.4206(4) 0.2726(3) 0.5626(2) 0.0235(12) Uani 1 1 d . U . . .
H92 H 0.4033 0.3209 0.5579 0.028 Uiso 1 1 calc R U . . .
C93 C 0.2482(4) 0.2448(3) 0.45277(19) 0.0196(11) Uani 1 1 d . U . . .
C94 C 0.1923(4) 0.1753(3) 0.45018(19) 0.0202(11) Uani 1 1 d . U . . .
H94 H 0.2337 0.1349 0.4481 0.024 Uiso 1 1 calc R U . . .
C95 C 0.0784(4) 0.1631(3) 0.4505(2) 0.0238(12) Uani 1 1 d . U . . .
C96 C 0.0246(5) 0.0873(3) 0.4448(3) 0.0422(16) Uani 1 1 d . U . . .
C97 C 0.0144(4) 0.2205(3) 0.4533(2) 0.0248(12) Uani 1 1 d . U . . .
H97 H -0.0633 0.2125 0.4527 0.030 Uiso 1 1 calc R U . . .
C98 C 0.0672(4) 0.2897(3) 0.45692(19) 0.0221(11) Uani 1 1 d . U . . .
C99 C -0.0005(5) 0.3522(3) 0.4562(2) 0.0310(13) Uani 1 1 d . U . . .
C100 C 0.1810(4) 0.3018(3) 0.45721(19) 0.0197(11) Uani 1 1 d . U . . .
H100 H 0.2146 0.3500 0.4605 0.024 Uiso 1 1 calc R U . . .
C101 C 0.5491(9) 0.3160(5) 0.2906(4) 0.097(3) Uani 1 1 d . U . . .
H10A H 0.5600 0.2658 0.2804 0.116 Uiso 1 1 calc R U . . .
H10B H 0.4859 0.3145 0.3128 0.116 Uiso 1 1 calc R U . . .
F1 F 0.2670(3) 0.5944(3) 0.1372(2) 0.0959(19) Uani 1 1 d . U . . .
F2 F 0.3035(4) 0.6138(4) 0.2227(3) 0.117(2) Uani 1 1 d . U . . .
F3 F 0.3143(3) 0.5109(3) 0.18888(18) 0.0732(13) Uani 1 1 d . U . . .
F4 F 0.7004(3) 0.5290(3) 0.27662(18) 0.0775(14) Uani 1 1 d . U . . .
F5 F 0.7913(5) 0.5243(3) 0.20754(19) 0.113(2) Uani 1 1 d . U . . .
F6 F 0.8064(4) 0.6170(3) 0.25763(19) 0.0811(15) Uani 1 1 d . U . . .
F7 F 0.9339(4) 0.5866(3) 0.03492(19) 0.0905(17) Uani 1 1 d . U . . .
F8 F 1.0257(3) 0.62821(19) 0.10646(14) 0.0537(10) Uani 1 1 d . U . . .
F9 F 1.0764(5) 0.6590(3) 0.0306(3) 0.131(3) Uani 1 1 d . U . . .
F10 F 1.0448(3) 0.9216(2) 0.03383(18) 0.0649(12) Uani 1 1 d . U . . .
F11 F 1.0004(4) 0.9361(2) 0.11487(16) 0.0736(14) Uani 1 1 d . U . . .
F12 F 0.8907(3) 0.9593(2) 0.04588(17) 0.0571(10) Uani 1 1 d . U . . .
F13 F 0.5827(5) 0.7909(4) -0.1506(2) 0.132(2) Uani 1 1 d . U . . .
F14 F 0.5382(5) 0.8684(3) -0.0986(2) 0.108(2) Uani 1 1 d . U . . .
F15 F 0.4134(4) 0.8017(4) -0.1469(2) 0.121(2) Uani 1 1 d . U . . .
F16 F 0.4659(8) 0.5133(3) -0.0808(3) 0.165(3) Uani 1 1 d . U . . .
F17 F 0.3680(5) 0.5165(3) -0.0193(3) 0.117(2) Uani 1 1 d . U . . .
F18 F 0.3164(8) 0.5531(3) -0.0985(4) 0.217(5) Uani 1 1 d . U . . .
F19 F 0.2684(5) 0.8741(4) 0.0445(3) 0.184(4) Uani 1 1 d . U . . .
F20 F 0.3300(4) 0.9806(3) 0.0603(2) 0.112(2) Uani 1 1 d . U . . .
F21 F 0.2511(4) 0.9279(3) 0.1188(2) 0.0991(18) Uani 1 1 d . U . . .
F22 F 0.7480(3) 0.9401(2) 0.22632(18) 0.0730(14) Uani 1 1 d . U . . .
F23 F 0.6062(5) 0.9254(3) 0.26786(17) 0.113(2) Uani 1 1 d . U . . .
F24 F 0.6355(4) 1.0170(2) 0.2218(2) 0.0868(16) Uani 1 1 d . U . . .
F25 F 0.6996(3) 0.4579(2) 0.52879(15) 0.0569(11) Uani 1 1 d . U . . .
F26 F 0.7622(3) 0.45327(19) 0.45130(15) 0.0479(9) Uani 1 1 d . U . . .
F27 F 0.6887(3) 0.54658(18) 0.47513(17) 0.0529(10) Uani 1 1 d . U . . .
F28A F 0.3581(8) 0.4516(5) 0.2927(2) 0.110(3) Uani 0.75 1 d D U P A 1
F29A F 0.3702(6) 0.5504(3) 0.3434(3) 0.090(2) Uani 0.75 1 d D U P A 1
F30A F 0.2415(4) 0.4703(3) 0.3463(3) 0.0667(17) Uani 0.75 1 d D U P A 1
F28B F 0.2879(19) 0.4349(12) 0.3059(8) 0.110(3) Uani 0.25 1 d D U P A 2
F29B F 0.4140(14) 0.5154(11) 0.3076(9) 0.090(2) Uani 0.25 1 d D U P A 2
F30B F 0.2737(13) 0.5150(10) 0.3558(8) 0.0667(17) Uani 0.25 1 d D U P A 2
F31 F 0.7348(2) 0.12526(19) 0.43360(13) 0.0397(8) Uani 1 1 d . U . . .
F32 F 0.7345(3) 0.09126(19) 0.34960(13) 0.0421(9) Uani 1 1 d . U . . .
F33 F 0.7694(2) 0.20338(19) 0.37316(15) 0.0443(9) Uani 1 1 d . U . . .
F34A F 0.3594(6) 0.0342(4) 0.2621(3) 0.079(2) Uani 0.75 1 d . U P B 1
F35A F 0.3292(9) 0.1397(6) 0.2334(3) 0.108(4) Uani 0.75 1 d . U P B 1
F36A F 0.2289(5) 0.0873(4) 0.2871(3) 0.059(2) Uani 0.75 1 d . U P B 1
F34B F 0.3891(13) 0.0792(13) 0.2347(6) 0.047(4) Uani 0.25 1 d . U P B 2
F35B F 0.2782(18) 0.1472(12) 0.2512(8) 0.056(7) Uani 0.25 1 d . U P B 2
F36B F 0.267(2) 0.0495(14) 0.2874(9) 0.082(7) Uani 0.25 1 d . U P B 2
F37 F 0.5585(3) 0.03284(18) 0.55110(13) 0.0406(8) Uani 1 1 d . U . . .
F38 F 0.3987(3) 0.01205(18) 0.57824(17) 0.0540(10) Uani 1 1 d . U . . .
F39 F 0.5389(3) 0.04349(18) 0.63600(12) 0.0388(8) Uani 1 1 d . U . . .
F40 F 0.5271(4) 0.3053(3) 0.69591(16) 0.0777(14) Uani 1 1 d . U . . .
F41 F 0.4033(3) 0.36043(19) 0.65209(13) 0.0494(10) Uani 1 1 d . U . . .
F42 F 0.3577(4) 0.2663(2) 0.69519(17) 0.0777(15) Uani 1 1 d . U . . .
F43 F -0.0044(5) 0.0676(2) 0.3929(2) 0.100(2) Uani 1 1 d . U . . .
F44 F 0.0888(3) 0.03867(17) 0.46452(16) 0.0470(10) Uani 1 1 d . U . . .
F45 F -0.0653(3) 0.0793(2) 0.4708(2) 0.0855(17) Uani 1 1 d . U . . .
F46 F 0.0529(3) 0.41246(18) 0.47916(14) 0.0411(8) Uani 1 1 d . U . . .
F47 F -0.0922(3) 0.33857(19) 0.48200(15) 0.0463(9) Uani 1 1 d . U . . .
F48 F -0.0361(3) 0.36939(19) 0.40494(13) 0.0466(9) Uani 1 1 d . U . . .
Fe1 Fe 0.14542(6) 0.84655(4) 0.31700(3) 0.02142(18) Uani 1 1 d . U . . .
Fe2 Fe 0.90544(6) 0.19066(4) 0.18181(3) 0.0267(2) Uani 1 1 d . U . . .
N1 N -0.0015(3) 0.8402(2) 0.34704(16) 0.0218(9) Uani 1 1 d . U . . .
N2 N -0.0098(3) 0.9411(2) 0.29562(17) 0.0239(10) Uani 1 1 d . U . . .
H2A H -0.0395 0.9803 0.2849 0.029 Uiso 1 1 calc R U . . .
N3 N 1.0383(4) 0.1788(2) 0.14115(16) 0.0239(10) Uani 1 1 d . U . . .
N4 N 1.0324(4) 0.0781(2) 0.19250(17) 0.0268(10) Uani 1 1 d . U . . .
H4A H 1.0554 0.0364 0.2021 0.032 Uiso 1 1 calc R U . . .
O1 O 0.1119(3) 0.94995(18) 0.23201(13) 0.0239(8) Uani 1 1 d . U . . .
O2 O 0.2249(3) 0.9739(2) 0.38832(17) 0.0412(10) Uani 1 1 d . U . . .
O3 O 0.3490(3) 0.8649(2) 0.26473(15) 0.0340(9) Uani 1 1 d . U . . .
O4 O 0.9183(3) 0.0758(2) 0.25949(15) 0.0308(9) Uani 1 1 d . U . . .
O5 O 0.7692(4) 0.0771(3) 0.11375(19) 0.0526(12) Uani 1 1 d . U . . .
O6 O 0.7259(3) 0.1967(2) 0.25053(17) 0.0436(11) Uani 1 1 d . U . . .
P1 P 0.07547(12) 0.76867(8) 0.24667(6) 0.0260(3) Uani 1 1 d . U . . .
P2 P 1.00950(14) 0.26381(9) 0.24692(6) 0.0341(4) Uani 1 1 d . U . . .
S1 S 0.21002(11) 0.76427(8) 0.37893(6) 0.0298(3) Uani 1 1 d . U . . .
S2 S 0.85448(13) 0.28331(9) 0.12667(6) 0.0372(4) Uani 1 1 d . U . . .
B1 B 0.6155(5) 0.7377(4) 0.0813(3) 0.0296(15) Uani 1 1 d . U . . .
B2 B 0.3833(4) 0.2545(3) 0.4546(2) 0.0202(13) Uani 1 1 d . U . . .
Cl1 Cl 0.5203(6) 0.3623(2) 0.23402(15) 0.218(3) Uani 1 1 d . U . . .
Cl2 Cl 0.6701(4) 0.35619(16) 0.33017(15) 0.1410(14) Uani 1 1 d . U . . .

loop_
_atom_site_aniso_label
_atom_site_aniso_U_11
_atom_site_aniso_U_22
_atom_site_aniso_U_33
_atom_site_aniso_U_23
_atom_site_aniso_U_13
_atom_site_aniso_U_12
C1 0.016(2) 0.027(3) 0.016(2) -0.001(2) -0.001(2) -0.002(2)
C2 0.012(2) 0.032(3) 0.028(3) -0.005(2) -0.002(2) 0.008(2)
C3 0.018(3) 0.040(3) 0.025(3) -0.006(2) -0.001(2) 0.006(2)
C4 0.018(3) 0.034(3) 0.020(3) 0.003(2) 0.005(2) -0.004(2)
C5 0.016(2) 0.035(3) 0.024(3) 0.000(2) 0.000(2) 0.005(2)
C6 0.025(3) 0.034(3) 0.019(3) 0.006(2) 0.006(2) 0.005(2)
C7 0.032(3) 0.039(3) 0.024(3) 0.005(2) 0.002(2) 0.003(3)
C8 0.050(4) 0.037(4) 0.033(3) 0.008(3) 0.009(3) -0.003(3)
C9 0.062(4) 0.033(3) 0.034(3) 0.011(3) 0.010(3) 0.013(3)
C10 0.040(3) 0.041(4) 0.033(3) 0.012(3) 0.006(3) 0.015(3)
C11 0.032(3) 0.044(3) 0.017(3) 0.006(2) 0.004(2) 0.008(3)
C12 0.028(3) 0.061(4) 0.025(3) 0.004(3) -0.003(2) -0.008(3)
C13 0.017(2) 0.028(3) 0.019(3) -0.006(2) -0.003(2) 0.002(2)
C14 0.017(3) 0.047(4) 0.019(3) -0.006(3) 0.002(2) 0.005(2)
C15 0.018(3) 0.042(3) 0.023(3) -0.002(2) 0.003(2) 0.006(2)
C16 0.028(3) 0.043(4) 0.044(4) -0.017(3) -0.015(3) 0.000(3)
C17 0.052(4) 0.045(4) 0.021(3) -0.005(3) 0.007(3) 0.000(3)
C18 0.042(4) 0.035(3) 0.033(3) -0.006(3) 0.007(3) 0.004(3)
C19 0.028(3) 0.031(3) 0.028(3) -0.009(2) -0.005(2) 0.006(2)
C20 0.032(3) 0.038(3) 0.035(3) -0.007(3) -0.010(3) 0.008(3)
C21 0.029(3) 0.038(3) 0.038(3) -0.005(3) 0.000(3) -0.006(3)
C22 0.039(4) 0.067(5) 0.055(4) 0.004(4) -0.001(3) 0.006(3)
C23 0.034(3) 0.042(3) 0.030(3) 0.003(3) -0.002(3) 0.001(3)
C24 0.031(3) 0.037(3) 0.031(3) -0.005(3) -0.007(2) 0.001(3)
C25 0.037(3) 0.051(4) 0.042(4) 0.013(3) -0.005(3) -0.005(3)
C26 0.027(3) 0.038(3) 0.027(3) -0.006(3) 0.000(2) 0.002(2)
C27 0.033(3) 0.031(3) 0.019(3) -0.005(2) -0.002(2) 0.014(2)
C28 0.033(3) 0.035(3) 0.023(3) 0.000(2) 0.000(2) 0.013(3)
C29 0.038(3) 0.049(4) 0.017(3) 0.001(3) 0.002(2) 0.023(3)
C30 0.047(4) 0.064(4) 0.033(3) 0.002(3) 0.007(3) 0.027(3)
C31 0.025(3) 0.069(4) 0.020(3) 0.005(3) -0.001(2) 0.020(3)
C32 0.027(3) 0.050(4) 0.018(3) 0.000(2) -0.002(2) 0.011(3)
C33 0.032(3) 0.053(4) 0.031(3) -0.003(3) 0.005(3) -0.001(3)
C34 0.024(3) 0.039(3) 0.019(3) -0.004(2) 0.001(2) 0.011(2)
C35 0.031(3) 0.041(3) 0.025(3) -0.007(3) -0.003(2) 0.019(3)
C36 0.028(3) 0.056(4) 0.034(3) -0.005(3) -0.004(3) 0.012(3)
C37 0.033(3) 0.069(4) 0.034(3) 0.002(3) -0.001(3) 0.017(3)
C38 0.058(5) 0.103(6) 0.040(4) 0.012(4) -0.011(4) -0.006(4)
C39 0.055(4) 0.072(5) 0.038(4) -0.016(3) -0.019(3) 0.031(4)
C40 0.067(4) 0.044(4) 0.050(4) -0.024(3) -0.024(3) 0.023(3)
C41 0.136(7) 0.069(6) 0.068(5) -0.019(5) -0.060(5) 0.028(5)
C42 0.056(4) 0.036(4) 0.045(4) -0.013(3) -0.021(3) 0.019(3)
C43 0.026(3) 0.027(3) 0.027(3) 0.000(2) 0.003(2) 0.007(2)
C44 0.029(3) 0.033(3) 0.037(3) -0.006(3) 0.001(3) 0.001(3)
C45 0.025(3) 0.041(4) 0.051(4) -0.017(3) -0.004(3) 0.011(3)
C46 0.050(4) 0.066(5) 0.083(5) -0.030(4) -0.011(4) 0.029(4)
C47 0.031(3) 0.035(3) 0.051(4) -0.013(3) 0.004(3) 0.009(3)
C48 0.027(3) 0.033(3) 0.030(3) -0.005(2) 0.009(2) 0.001(2)
C49 0.040(3) 0.041(4) 0.032(3) -0.018(3) 0.006(3) 0.004(3)
C50 0.025(3) 0.038(3) 0.025(3) 0.001(2) 0.006(2) 0.009(2)
C51 0.028(3) 0.025(3) 0.022(3) -0.001(2) -0.008(2) 0.004(2)
C52 0.029(3) 0.030(3) 0.029(3) -0.002(2) 0.000(2) 0.012(2)
C53 0.031(3) 0.036(3) 0.024(3) 0.000(2) 0.004(2) 0.008(3)
C54 0.029(3) 0.040(3) 0.021(3) 0.001(2) 0.005(2) 0.004(3)
C55 0.032(3) 0.025(3) 0.023(3) -0.001(2) -0.006(2) 0.007(2)
C56 0.040(3) 0.030(3) 0.022(3) 0.001(2) 0.000(2) 0.004(3)
C57 0.056(4) 0.038(4) 0.027(3) 0.000(3) 0.002(3) 0.005(3)
C58 0.068(5) 0.042(4) 0.045(4) -0.002(3) 0.009(3) -0.007(3)
C59 0.081(5) 0.034(4) 0.053(4) 0.000(3) 0.002(4) 0.008(4)
C60 0.068(4) 0.040(4) 0.040(4) 0.006(3) 0.003(3) 0.022(3)
C61 0.050(4) 0.035(3) 0.026(3) -0.001(3) 0.000(3) 0.012(3)
C62 0.040(4) 0.066(4) 0.022(3) 0.011(3) -0.003(3) 0.010(3)
C63 0.024(3) 0.033(3) 0.026(3) -0.005(2) -0.004(2) 0.012(2)
C64 0.025(3) 0.055(4) 0.032(3) -0.011(3) 0.000(3) 0.012(3)
C65 0.034(3) 0.044(4) 0.023(3) 0.000(3) -0.001(3) 0.016(3)
C66 0.054(4) 0.089(6) 0.032(4) -0.014(4) 0.004(3) -0.029(4)
C67 0.039(3) 0.053(4) 0.022(3) -0.004(3) 0.002(3) 0.001(3)
C68 0.107(7) 0.058(5) 0.040(4) -0.012(4) -0.010(4) 0.024(5)
C69 0.015(2) 0.023(3) 0.024(3) -0.005(2) 0.008(2) 0.003(2)
C70 0.020(3) 0.026(3) 0.021(3) -0.006(2) 0.008(2) 0.002(2)
C71 0.020(3) 0.025(3) 0.024(3) -0.003(2) 0.005(2) 0.003(2)
C72 0.025(3) 0.031(3) 0.039(3) 0.000(3) 0.009(2) 0.000(2)
C73 0.026(3) 0.022(3) 0.038(3) 0.002(2) 0.009(2) -0.001(2)
C74 0.029(3) 0.033(3) 0.025(3) -0.001(2) 0.006(2) 0.006(2)
C75 0.040(4) 0.041(4) 0.038(3) 0.013(3) -0.001(3) 0.003(3)
C76 0.017(3) 0.029(3) 0.027(3) -0.001(2) 0.003(2) -0.001(2)
C77 0.018(2) 0.021(3) 0.019(2) 0.004(2) 0.005(2) 0.002(2)
C78 0.018(2) 0.025(3) 0.019(2) -0.001(2) 0.002(2) -0.002(2)
C79 0.015(2) 0.024(3) 0.024(3) 0.002(2) 0.007(2) 0.003(2)
C80 0.019(3) 0.039(3) 0.028(3) -0.004(2) 0.004(2) 0.003(2)
C81 0.025(3) 0.027(3) 0.022(3) 0.003(2) 0.004(2) 0.003(2)
C82 0.026(3) 0.025(3) 0.018(3) -0.001(2) -0.002(2) -0.001(2)
C83 0.030(3) 0.045(4) 0.035(3) -0.008(3) 0.001(3) -0.001(3)
C84 0.015(2) 0.027(3) 0.021(3) 0.003(2) -0.001(2) 0.004(2)
C85 0.012(2) 0.028(3) 0.023(3) -0.006(2) 0.003(2) 0.001(2)
C86 0.011(2) 0.028(3) 0.023(3) -0.004(2) 0.002(2) -0.001(2)
C87 0.012(2) 0.026(3) 0.023(3) 0.002(2) 0.000(2) -0.001(2)
C88 0.022(3) 0.039(3) 0.025(3) 0.001(2) -0.001(2) 0.004(2)
C89 0.024(3) 0.035(3) 0.017(3) 0.003(2) 0.001(2) -0.002(2)
C90 0.023(3) 0.030(3) 0.017(3) -0.004(2) 0.003(2) -0.006(2)
C91 0.054(4) 0.036(4) 0.027(3) 0.001(3) 0.002(3) 0.001(3)
C92 0.024(3) 0.025(3) 0.022(3) 0.001(2) 0.007(2) 0.001(2)
C93 0.021(3) 0.024(3) 0.014(2) -0.002(2) 0.000(2) 0.004(2)
C94 0.016(2) 0.027(3) 0.018(2) 0.005(2) 0.004(2) 0.004(2)
C95 0.018(3) 0.032(3) 0.020(3) 0.008(2) 0.001(2) -0.003(2)
C96 0.030(3) 0.040(4) 0.057(4) 0.020(3) 0.008(3) 0.000(3)
C97 0.015(2) 0.039(3) 0.021(3) 0.007(2) 0.006(2) 0.002(2)
C98 0.017(2) 0.037(3) 0.014(2) -0.002(2) 0.004(2) 0.009(2)
C99 0.032(3) 0.036(3) 0.027(3) 0.003(3) 0.007(2) 0.010(3)
C100 0.018(2) 0.025(3) 0.016(2) 0.001(2) 0.000(2) 0.000(2)
C101 0.125(7) 0.083(6) 0.094(6) 0.007(5) 0.055(6) 0.029(5)
F1 0.031(2) 0.122(4) 0.125(4) 0.077(3) -0.028(2) -0.021(2)
F2 0.037(3) 0.167(6) 0.147(5) -0.061(4) 0.030(3) -0.002(3)
F3 0.050(3) 0.084(3) 0.079(3) 0.036(3) -0.006(2) -0.018(2)
F4 0.053(3) 0.100(4) 0.076(3) 0.046(3) -0.008(2) -0.001(2)
F5 0.119(4) 0.169(5) 0.062(3) -0.023(3) -0.026(3) 0.116(4)
F6 0.058(3) 0.090(3) 0.082(3) 0.023(3) -0.039(2) -0.021(2)
F7 0.094(4) 0.090(3) 0.086(3) -0.054(3) -0.043(3) 0.064(3)
F8 0.075(3) 0.048(2) 0.039(2) -0.0019(17) -0.0142(19) 0.035(2)
F9 0.137(5) 0.133(5) 0.164(5) 0.090(4) 0.118(4) 0.107(4)
F10 0.037(2) 0.083(3) 0.077(3) 0.012(2) 0.022(2) 0.001(2)
F11 0.094(3) 0.074(3) 0.042(2) -0.006(2) -0.010(2) -0.031(3)
F12 0.041(2) 0.048(2) 0.082(3) 0.005(2) 0.002(2) 0.0039(18)
F13 0.117(5) 0.204(7) 0.075(4) 0.015(4) 0.046(4) -0.023(5)
F14 0.135(5) 0.106(4) 0.072(3) 0.038(3) -0.036(3) 0.001(4)
F15 0.065(3) 0.190(6) 0.094(4) 0.088(4) -0.045(3) -0.030(3)
F16 0.295(10) 0.071(4) 0.141(6) -0.026(4) 0.058(6) 0.052(5)
F17 0.112(5) 0.100(4) 0.123(5) -0.054(4) -0.003(4) -0.042(4)
F18 0.257(9) 0.068(4) 0.274(9) -0.018(5) -0.220(8) 0.002(5)
F19 0.104(4) 0.180(6) 0.253(8) -0.166(6) -0.124(5) 0.112(4)
F20 0.081(4) 0.131(5) 0.129(5) 0.067(4) -0.009(3) 0.046(3)
F21 0.054(3) 0.108(4) 0.146(5) 0.013(4) 0.028(3) 0.040(3)
F22 0.038(2) 0.101(3) 0.075(3) -0.057(3) -0.007(2) 0.003(2)
F23 0.113(4) 0.179(5) 0.030(2) -0.016(3) 0.017(3) -0.080(4)
F24 0.105(4) 0.063(3) 0.086(3) -0.042(3) -0.029(3) 0.024(3)
F25 0.042(2) 0.080(3) 0.041(2) 0.004(2) -0.0075(17) -0.023(2)
F26 0.0204(17) 0.055(2) 0.069(3) -0.0163(19) 0.0112(17) 0.0017(16)
F27 0.039(2) 0.028(2) 0.087(3) -0.0113(19) -0.007(2) -0.0055(16)
F28A 0.161(8) 0.158(6) 0.029(3) 0.020(4) 0.007(4) 0.106(6)
F29A 0.081(4) 0.038(4) 0.135(6) 0.048(4) -0.052(4) -0.010(3)
F30A 0.035(3) 0.072(4) 0.089(4) 0.045(4) -0.014(3) 0.000(3)
F28B 0.161(8) 0.158(6) 0.029(3) 0.020(4) 0.007(4) 0.106(6)
F29B 0.081(4) 0.038(4) 0.135(6) 0.048(4) -0.052(4) -0.010(3)
F30B 0.035(3) 0.072(4) 0.089(4) 0.045(4) -0.014(3) 0.000(3)
F31 0.0237(17) 0.066(2) 0.0308(18) 0.0007(16) 0.0000(14) 0.0150(16)
F32 0.0263(17) 0.061(2) 0.042(2) -0.0163(17) 0.0046(15) 0.0196(16)
F33 0.0160(16) 0.055(2) 0.061(2) 0.0001(18) 0.0080(16) -0.0047(16)
F34A 0.058(4) 0.080(5) 0.092(5) -0.066(4) -0.035(4) 0.028(4)
F35A 0.141(9) 0.132(8) 0.030(4) 0.020(5) -0.029(5) -0.060(7)
F36A 0.025(3) 0.087(5) 0.062(4) -0.042(4) -0.005(3) -0.002(3)
F34B 0.041(8) 0.081(12) 0.021(7) -0.029(7) -0.015(6) 0.035(9)
F35B 0.069(12) 0.065(12) 0.037(11) -0.023(9) -0.021(9) 0.054(11)
F36B 0.095(16) 0.081(14) 0.057(11) -0.008(11) -0.013(12) -0.046(12)
F37 0.049(2) 0.044(2) 0.0318(18) -0.0039(15) 0.0032(16) 0.0230(17)
F38 0.034(2) 0.032(2) 0.093(3) 0.012(2) -0.006(2) -0.0046(16)
F39 0.047(2) 0.048(2) 0.0246(17) 0.0080(15) 0.0001(15) 0.0196(17)
F40 0.087(3) 0.093(3) 0.048(2) -0.041(2) -0.034(2) 0.028(3)
F41 0.077(3) 0.042(2) 0.0312(19) -0.0092(16) 0.0106(18) 0.0138(19)
F42 0.127(4) 0.057(3) 0.054(3) -0.012(2) 0.061(3) -0.012(3)
F43 0.148(5) 0.054(3) 0.076(3) 0.011(2) -0.051(3) -0.052(3)
F44 0.0279(18) 0.033(2) 0.084(3) 0.0181(19) 0.0186(18) 0.0050(15)
F45 0.028(2) 0.052(3) 0.185(5) 0.052(3) 0.043(3) 0.0076(18)
F46 0.0370(19) 0.037(2) 0.051(2) -0.0065(17) 0.0058(16) 0.0108(16)
F47 0.0281(18) 0.058(2) 0.060(2) 0.0090(19) 0.0238(17) 0.0190(17)
F48 0.053(2) 0.062(2) 0.0301(19) 0.0103(17) 0.0027(16) 0.0322(19)
Fe1 0.0154(4) 0.0325(5) 0.0169(4) -0.0003(3) 0.0023(3) 0.0047(3)
Fe2 0.0277(4) 0.0340(5) 0.0197(4) -0.0005(3) 0.0005(3) 0.0118(4)
N1 0.019(2) 0.027(2) 0.019(2) 0.0039(18) -0.0001(18) 0.0029(18)
N2 0.020(2) 0.025(2) 0.027(2) 0.0035(19) 0.0008(18) 0.0067(18)
N3 0.029(2) 0.025(2) 0.017(2) 0.0001(18) -0.0024(18) 0.0073(19)
N4 0.028(2) 0.028(2) 0.025(2) 0.003(2) 0.0026(19) 0.004(2)
O1 0.027(2) 0.025(2) 0.0200(19) 0.0042(16) 0.0028(16) 0.0036(16)
O2 0.030(2) 0.053(3) 0.040(2) -0.021(2) -0.0042(19) 0.011(2)
O3 0.026(2) 0.052(3) 0.026(2) 0.0022(18) 0.0075(17) 0.0053(19)
O4 0.033(2) 0.035(2) 0.025(2) 0.0048(17) 0.0059(17) 0.0062(18)
O5 0.046(3) 0.059(3) 0.050(3) -0.011(2) -0.007(2) 0.001(2)
O6 0.036(2) 0.062(3) 0.036(2) 0.004(2) 0.008(2) 0.019(2)
P1 0.0257(7) 0.0305(8) 0.0215(7) -0.0033(6) 0.0009(6) 0.0033(6)
P2 0.0430(9) 0.0372(9) 0.0219(8) -0.0040(7) 0.0007(7) 0.0061(7)
S1 0.0203(7) 0.0457(9) 0.0261(7) 0.0099(6) 0.0057(6) 0.0117(6)
S2 0.0423(9) 0.0447(9) 0.0283(8) 0.0063(7) 0.0047(7) 0.0222(7)
B1 0.027(3) 0.038(4) 0.023(3) -0.006(3) -0.006(3) 0.008(3)
B2 0.013(3) 0.026(3) 0.021(3) -0.003(2) 0.002(2) 0.001(2)
Cl1 0.471(8) 0.101(3) 0.097(2) 0.004(2) 0.060(4) 0.065(4)
Cl2 0.219(4) 0.0800(19) 0.144(3) 0.0024(19) 0.094(3) 0.041(2)

loop_
_atom_type_symbol
_atom_type_description
_atom_type_scat_dispersion_real
_atom_type_scat_dispersion_imag
_atom_type_scat_source
C C 0.0033 0.0016 'International Tables Vol C Tables 4.2.6.8 and 6.1.1.4'
H H 0.0000 0.0000 'International Tables Vol C Tables 4.2.6.8 and 6.1.1.4'
F F 0.0171 0.0103 'International Tables Vol C Tables 4.2.6.8 and 6.1.1.4'
Fe Fe 0.3463 0.8444 'International Tables Vol C Tables 4.2.6.8 and 6.1.1.4'
N N 0.0061 0.0033 'International Tables Vol C Tables 4.2.6.8 and 6.1.1.4'
O O 0.0106 0.0060 'International Tables Vol C Tables 4.2.6.8 and 6.1.1.4'
P P 0.1023 0.0942 'International Tables Vol C Tables 4.2.6.8 and 6.1.1.4'
S S 0.1246 0.1234 'International Tables Vol C Tables 4.2.6.8 and 6.1.1.4'
B B 0.0013 0.0007 'International Tables Vol C Tables 4.2.6.8 and 6.1.1.4'
Cl Cl 0.1484 0.1585 'International Tables Vol C Tables 4.2.6.8 and 6.1.1.4'

loop_
_geom_angle_atom_site_label_1
_geom_angle_atom_site_label_2
_geom_angle_atom_site_label_3
_geom_angle
N1 C1 N2 114.1(4)
N1 C1 C2 123.1(4)
N2 C1 C2 122.8(5)
C3 C2 C1 117.9(5)
C3 C2 H2 121.1
C1 C2 H2 121.1
C2 C3 C4 119.8(5)
C2 C3 H3 120.1
C4 C3 H3 120.1
C5 C4 C3 120.3(5)
C5 C4 H4 119.8
C3 C4 H4 119.8
N1 C5 C4 120.3(5)
N1 C5 C6 120.4(4)
C4 C5 C6 119.1(5)
C7 C6 C11 116.3(5)
C7 C6 C5 117.2(5)
C11 C6 C5 126.4(5)
C8 C7 C6 121.6(5)
C8 C7 H7 119.2
C6 C7 H7 119.2
C9 C8 C7 120.9(6)
C9 C8 H8 119.5
C7 C8 H8 119.5
C8 C9 C10 119.2(6)
C8 C9 H9 120.4
C10 C9 H9 120.4
C11 C10 C9 120.0(6)
C11 C10 H10 120.0
C9 C10 H10 120.0
C10 C11 C6 121.9(5)
C10 C11 S1 115.7(4)
C6 C11 S1 122.3(4)
S1 C12 H12A 109.5
S1 C12 H12B 109.5
H12A C12 H12B 109.5
S1 C12 H12C 109.5
H12A C12 H12C 109.5
H12B C12 H12C 109.5
O1 C13 N2 120.2(5)
O1 C13 Fe1 130.8(4)
N2 C13 Fe1 108.8(3)
O2 C14 Fe1 176.5(5)
O3 C15 Fe1 177.7(5)
P1 C16 H16A 109.5
P1 C16 H16B 109.5
H16A C16 H16B 109.5
P1 C16 H16C 109.5
H16A C16 H16C 109.5
H16B C16 H16C 109.5
P1 C17 H17A 109.5
P1 C17 H17B 109.5
H17A C17 H17B 109.5
P1 C17 H17C 109.5
H17A C17 H17C 109.5
H17B C17 H17C 109.5
P1 C18 H18A 109.5
P1 C18 H18B 109.5
H18A C18 H18B 109.5
P1 C18 H18C 109.5
H18A C18 H18C 109.5
H18B C18 H18C 109.5
C26 C19 C20 114.6(5)
C26 C19 B1 125.7(5)
C20 C19 B1 119.5(5)
C21 C20 C19 122.8(5)
C21 C20 H20 118.6
C19 C20 H20 118.6
C23 C21 C20 120.7(5)
C23 C21 C22 119.6(6)
C20 C21 C22 119.6(6)
F1 C22 F2 107.2(7)
F1 C22 F3 105.4(6)
F2 C22 F3 104.3(6)
F1 C22 C21 113.9(6)
F2 C22 C21 112.3(6)
F3 C22 C21 113.0(6)
C24 C23 C21 118.2(6)
C24 C23 H23 120.9
C21 C23 H23 120.9
C23 C24 C26 120.1(5)
C23 C24 C25 120.2(5)
C26 C24 C25 119.6(5)
F5 C25 F4 108.2(6)
F5 C25 F6 105.0(6)
F4 C25 F6 102.6(5)
F5 C25 C24 114.1(6)
F4 C25 C24 114.1(5)
F6 C25 C24 111.9(5)
C19 C26 C24 123.5(5)
C19 C26 H26 118.3
C24 C26 H26 118.3
C34 C27 C28 115.0(5)
C34 C27 B1 123.4(5)
C28 C27 B1 121.6(5)
C29 C28 C27 122.2(6)
C29 C28 H28 118.9
C27 C28 H28 118.9
C31 C29 C28 121.5(5)
C31 C29 C30 119.4(6)
C28 C29 C30 119.1(6)
F9 C30 F8 106.5(6)
F9 C30 F7 106.2(6)
F8 C30 F7 103.1(6)
F9 C30 C29 114.8(6)
F8 C30 C29 111.1(5)
F7 C30 C29 114.2(5)
C29 C31 C32 118.4(5)
C29 C31 H31 120.8
C32 C31 H31 120.8
C34 C32 C31 119.3(6)
C34 C32 C33 120.2(5)
C31 C32 C33 120.4(5)
F10 C33 F12 105.5(5)
F10 C33 F11 106.7(5)
F12 C33 F11 106.1(5)
F10 C33 C32 113.6(5)
F12 C33 C32 113.0(5)
F11 C33 C32 111.4(5)
C32 C34 C27 123.5(5)
C32 C34 H34 118.3
C27 C34 H34 118.3
C42 C35 C36 116.0(5)
C42 C35 B1 125.3(5)
C36 C35 B1 118.8(5)
C35 C36 C37 122.7(6)
C35 C36 H36 118.7
C37 C36 H36 118.7
C39 C37 C36 119.4(6)
C39 C37 C38 119.5(6)
C36 C37 C38 121.2(7)
F14 C38 F13 103.0(7)
F14 C38 F15 107.9(8)
F13 C38 F15 105.9(7)
F14 C38 C37 114.7(7)
F13 C38 C37 112.0(8)
F15 C38 C37 112.6(7)
C40 C39 C37 119.3(6)
C40 C39 H39 120.3
C37 C39 H39 120.3
C39 C40 C42 121.1(7)
C39 C40 C41 119.7(7)
C42 C40 C41 119.2(7)
F18 C41 F17 114.3(12)
F18 C41 F16 102.1(9)
F17 C41 F16 100.4(8)
F18 C41 C40 113.4(8)
F17 C41 C40 116.6(8)
F16 C41 C40 107.8(10)
C35 C42 C40 121.6(6)
C35 C42 H42 119.2
C40 C42 H42 119.2
C44 C43 C50 115.1(5)
C44 C43 B1 124.2(5)
C50 C43 B1 120.6(5)
C43 C44 C45 122.9(5)
C43 C44 H44 118.5
C45 C44 H44 118.5
C44 C45 C47 120.8(5)
C44 C45 C46 119.9(6)
C47 C45 C46 119.4(5)
F20 C46 F19 107.5(9)
F20 C46 F21 100.9(6)
F19 C46 F21 105.4(8)
F20 C46 C45 115.1(7)
F19 C46 C45 114.7(6)
F21 C46 C45 112.0(7)
C48 C47 C45 117.8(5)
C48 C47 H47 121.1
C45 C47 H47 121.1
C47 C48 C50 120.6(5)
C47 C48 C49 119.4(5)
C50 C48 C49 120.0(5)
F23 C49 F22 107.7(6)
F23 C49 F24 105.0(5)
F22 C49 F24 102.3(5)
F23 C49 C48 115.1(5)
F22 C49 C48 113.3(5)
F24 C49 C48 112.3(5)
C48 C50 C43 122.7(5)
C48 C50 H50 118.6
C43 C50 H50 118.6
N3 C51 N4 114.7(5)
N3 C51 C52 123.2(5)
N4 C51 C52 122.1(5)
C53 C52 C51 118.0(5)
C53 C52 H52 121.0
C51 C52 H52 121.0
C52 C53 C54 119.4(5)
C52 C53 H53 120.3
C54 C53 H53 120.3
C55 C54 C53 121.0(5)
C55 C54 H54 119.5
C53 C54 H54 119.5
C54 C55 N3 119.8(5)
C54 C55 C56 119.4(5)
N3 C55 C56 120.3(5)
C61 C56 C57 117.3(5)
C61 C56 C55 126.1(5)
C57 C56 C55 116.5(5)
C58 C57 C56 121.8(6)
C58 C57 H57 119.1
C56 C57 H57 119.1
C59 C58 C57 120.1(7)
C59 C58 H58 120.0
C57 C58 H58 120.0
C58 C59 C60 120.0(7)
C58 C59 H59 120.0
C60 C59 H59 120.0
C59 C60 C61 120.7(7)
C59 C60 H60 119.6
C61 C60 H60 119.6
C60 C61 C56 120.0(6)
C60 C61 S2 116.6(5)
C56 C61 S2 123.3(5)
S2 C62 H62A 109.5
S2 C62 H62B 109.5
H62A C62 H62B 109.5
S2 C62 H62C 109.5
H62A C62 H62C 109.5
H62B C62 H62C 109.5
O4 C63 N4 119.9(5)
O4 C63 Fe2 131.4(4)
N4 C63 Fe2 108.5(4)
O5 C64 Fe2 173.7(6)
O6 C65 Fe2 178.1(5)
P2 C66 H66A 109.5
P2 C66 H66B 109.5
H66A C66 H66B 109.5
P2 C66 H66C 109.5
H66A C66 H66C 109.5
H66B C66 H66C 109.5
P2 C67 H67A 109.5
P2 C67 H67B 109.5
H67A C67 H67B 109.5
P2 C67 H67C 109.5
H67A C67 H67C 109.5
H67B C67 H67C 109.5
P2 C68 H68A 109.5
P2 C68 H68B 109.5
H68A C68 H68B 109.5
P2 C68 H68C 109.5
H68A C68 H68C 109.5
H68B C68 H68C 109.5
C70 C69 C76 115.5(5)
C70 C69 B2 124.8(5)
C76 C69 B2 119.4(4)
C69 C70 C71 122.6(5)
C69 C70 H70 118.7
C71 C70 H70 118.7
C73 C71 C70 120.4(5)
C73 C71 C72 118.6(5)
C70 C71 C72 120.9(5)
F27 C72 F26 106.4(4)
F27 C72 F25 106.5(5)
F26 C72 F25 105.9(5)
F27 C72 C71 113.3(5)
F26 C72 C71 111.9(5)
F25 C72 C71 112.3(4)
C71 C73 C74 118.2(5)
C71 C73 H73 120.9
C74 C73 H73 120.9
C76 C74 C73 120.3(5)
C76 C74 C75 119.5(5)
C73 C74 C75 120.1(5)
F28A C75 F29A 112.4(7)
F30B C75 F28B 96.1(14)
F30B C75 F29B 112.2(13)
F28B C75 F29B 100.0(14)
F28A C75 F30A 102.9(7)
F29A C75 F30A 100.9(6)
F30B C75 C74 116.5(9)
F28A C75 C74 113.7(6)
F29A C75 C74 114.1(5)
F28B C75 C74 115.3(11)
F29B C75 C74 114.2(9)
F30A C75 C74 111.7(5)
C74 C76 C69 122.8(5)
C74 C76 H76 118.6
C69 C76 H76 118.6
C78 C77 C84 115.3(4)
C78 C77 B2 119.2(4)
C84 C77 B2 125.4(4)
C79 C78 C77 122.2(5)
C79 C78 H78 118.9
C77 C78 H78 118.9
C81 C79 C78 121.4(5)
C81 C79 C80 120.7(5)
C78 C79 C80 117.9(5)
F32 C80 F31 107.1(4)
F32 C80 F33 106.4(4)
F31 C80 F33 105.2(4)
F32 C80 C79 113.5(4)
F31 C80 C79 111.9(4)
F33 C80 C79 112.2(4)
C79 C81 C82 118.0(5)
C79 C81 H81 121.0
C82 C81 H81 121.0
C81 C82 C84 120.7(5)
C81 C82 C83 120.1(5)
C84 C82 C83 119.2(5)
F36B C83 F35B 106.7(18)
F35A C83 F34A 110.4(8)
F36B C83 F34B 110.3(16)
F35B C83 F34B 99.7(12)
F35A C83 F36A 104.2(7)
F34A C83 F36A 102.7(6)
F36B C83 C82 114.5(11)
F35A C83 C82 113.9(6)
F35B C83 C82 111.2(10)
F34A C83 C82 112.5(5)
F34B C83 C82 113.3(8)
F36A C83 C82 112.2(5)
C82 C84 C77 122.4(4)
C82 C84 H84 118.8
C77 C84 H84 118.8
C86 C85 C92 115.7(5)
C86 C85 B2 122.0(4)
C92 C85 B2 121.8(4)
C85 C86 C87 122.7(5)
C85 C86 H86 118.6
C87 C86 H86 118.6
C89 C87 C86 120.3(5)
C89 C87 C88 119.6(5)
C86 C87 C88 120.0(5)
F39 C88 F37 106.6(4)
F39 C88 F38 106.7(4)
F37 C88 F38 105.1(4)
F39 C88 C87 113.6(4)
F37 C88 C87 112.7(4)
F38 C88 C87 111.6(4)
C90 C89 C87 118.2(5)
C90 C89 H89 120.9
C87 C89 H89 120.9
C92 C90 C89 120.6(5)
C92 C90 C91 122.1(5)
C89 C90 C91 117.3(5)
F40 C91 F41 106.4(5)
F40 C91 F42 106.5(5)
F41 C91 F42 105.0(5)
F40 C91 C90 113.2(5)
F41 C91 C90 113.3(5)
F42 C91 C90 111.8(5)
C90 C92 C85 122.4(5)
C90 C92 H92 118.8
C85 C92 H92 118.8
C94 C93 C100 115.1(4)
C94 C93 B2 119.6(4)
C100 C93 B2 125.1(4)
C95 C94 C93 122.6(5)
C95 C94 H94 118.7
C93 C94 H94 118.7
C97 C95 C94 120.7(5)
C97 C95 C96 120.0(5)
C94 C95 C96 119.2(5)
F44 C96 F45 106.2(5)
F44 C96 F43 105.6(6)
F45 C96 F43 107.6(6)
F44 C96 C95 113.5(5)
F45 C96 C95 111.6(5)
F43 C96 C95 111.9(5)
C98 C97 C95 118.1(5)
C98 C97 H97 121.0
C95 C97 H97 121.0
C97 C98 C100 121.2(5)
C97 C98 C99 118.9(5)
C100 C98 C99 119.7(5)
F46 C99 F47 106.5(4)
F46 C99 F48 105.9(4)
F47 C99 F48 105.7(4)
F46 C99 C98 113.9(5)
F47 C99 C98 112.4(4)
F48 C99 C98 111.8(4)
C98 C100 C93 122.1(5)
C98 C100 H100 118.9
C93 C100 H100 118.9
Cl1 C101 Cl2 111.5(6)
Cl1 C101 H10A 109.3
Cl2 C101 H10A 109.3
Cl1 C101 H10B 109.3
Cl2 C101 H10B 109.3
H10A C101 H10B 108.0
C15 Fe1 C14 89.8(2)
C15 Fe1 C13 92.5(2)
C14 Fe1 C13 83.1(2)
C15 Fe1 N1 175.0(2)
C14 Fe1 N1 90.5(2)
C13 Fe1 N1 82.58(19)
C15 Fe1 P1 87.90(18)
C14 Fe1 P1 167.53(18)
C13 Fe1 P1 84.82(15)
N1 Fe1 P1 90.77(13)
C15 Fe1 S1 93.36(18)
C14 Fe1 S1 92.85(18)
C13 Fe1 S1 172.81(15)
N1 Fe1 S1 91.58(12)
P1 Fe1 S1 99.51(6)
C65 Fe2 C64 90.8(3)
C65 Fe2 C63 90.8(2)
C64 Fe2 C63 83.4(3)
C65 Fe2 N3 173.7(2)
C64 Fe2 N3 90.8(2)
C63 Fe2 N3 83.3(2)
C65 Fe2 P2 86.1(2)
C64 Fe2 P2 172.0(2)
C63 Fe2 P2 89.29(16)
N3 Fe2 P2 91.57(13)
C65 Fe2 S2 94.47(19)
C64 Fe2 S2 92.0(2)
C63 Fe2 S2 173.05(17)
N3 Fe2 S2 91.58(12)
P2 Fe2 S2 95.58(6)
C1 N1 C5 117.8(4)
C1 N1 Fe1 110.8(3)
C5 N1 Fe1 130.8(3)
C1 N2 C13 119.3(4)
C1 N2 H2A 120.4
C13 N2 H2A 120.4
C51 N3 C55 117.9(4)
C51 N3 Fe2 110.6(3)
C55 N3 Fe2 131.1(3)
C51 N4 C63 120.7(5)
C51 N4 H4A 119.7
C63 N4 H4A 119.7
C18 P1 C16 103.0(3)
C18 P1 C17 103.0(3)
C16 P1 C17 103.4(3)
C18 P1 Fe1 120.0(2)
C16 P1 Fe1 113.4(2)
C17 P1 Fe1 112.1(2)
C66 P2 C67 102.0(3)
C66 P2 C68 104.1(4)
C67 P2 C68 102.3(3)
C66 P2 Fe2 117.7(2)
C67 P2 Fe2 113.9(2)
C68 P2 Fe2 114.8(3)
C11 S1 C12 99.7(3)
C11 S1 Fe1 105.82(18)
C12 S1 Fe1 109.0(2)
C61 S2 C62 100.2(3)
C61 S2 Fe2 106.2(2)
C62 S2 Fe2 108.9(2)
C27 B1 C43 111.3(5)
C27 B1 C19 113.1(5)
C43 B1 C19 104.4(4)
C27 B1 C35 106.1(4)
C43 B1 C35 110.8(4)
C19 B1 C35 111.1(5)
C77 B2 C69 104.6(4)
C77 B2 C93 112.2(4)
C69 B2 C93 112.0(4)
C77 B2 C85 111.3(4)
C69 B2 C85 113.6(4)
C93 B2 C85 103.4(4)

loop_
_geom_bond_atom_site_label_1
_geom_bond_atom_site_label_2
_geom_bond_distance
C1 N1 1.352(6)
C1 N2 1.376(6)
C1 C2 1.406(7)
C2 C3 1.365(7)
C2 H2 0.9500
C3 C4 1.390(7)
C3 H3 0.9500
C4 C5 1.386(7)
C4 H4 0.9500
C5 N1 1.377(6)
C5 C6 1.480(7)
C6 C7 1.401(8)
C6 C11 1.411(7)
C7 C8 1.379(8)
C7 H7 0.9500
C8 C9 1.378(9)
C8 H8 0.9500
C9 C10 1.386(9)
C9 H9 0.9500
C10 C11 1.381(8)
C10 H10 0.9500
C11 S1 1.780(6)
C12 S1 1.812(6)
C12 H12A 0.9800
C12 H12B 0.9800
C12 H12C 0.9800
C13 O1 1.225(6)
C13 N2 1.392(6)
C13 Fe1 1.946(5)
C14 O2 1.148(6)
C14 Fe1 1.818(6)
C15 O3 1.148(6)
C15 Fe1 1.768(5)
C16 P1 1.820(6)
C16 H16A 0.9800
C16 H16B 0.9800
C16 H16C 0.9800
C17 P1 1.824(6)
C17 H17A 0.9800
C17 H17B 0.9800
C17 H17C 0.9800
C18 P1 1.819(6)
C18 H18A 0.9800
C18 H18B 0.9800
C18 H18C 0.9800
C19 C26 1.395(8)
C19 C20 1.404(8)
C19 B1 1.644(9)
C20 C21 1.391(8)
C20 H20 0.9500
C21 C23 1.390(8)
C21 C22 1.493(9)
C22 F1 1.325(8)
C22 F2 1.327(8)
C22 F3 1.333(8)
C23 C24 1.380(8)
C23 H23 0.9500
C24 C26 1.398(8)
C24 C25 1.476(8)
C25 F5 1.301(8)
C25 F4 1.333(7)
C25 F6 1.335(7)
C26 H26 0.9500
C27 C34 1.395(8)
C27 C28 1.413(7)
C27 B1 1.626(8)
C28 C29 1.379(8)
C28 H28 0.9500
C29 C31 1.374(9)
C29 C30 1.496(8)
C30 F9 1.298(8)
C30 F8 1.329(7)
C30 F7 1.350(8)
C31 C32 1.404(8)
C31 H31 0.9500
C32 C34 1.393(7)
C32 C33 1.487(8)
C33 F10 1.331(7)
C33 F12 1.336(7)
C33 F11 1.345(7)
C34 H34 0.9500
C35 C42 1.396(8)
C35 C36 1.403(8)
C35 B1 1.651(8)
C36 C37 1.404(8)
C36 H36 0.9500
C37 C39 1.386(10)
C37 C38 1.471(10)
C38 F14 1.314(10)
C38 F13 1.326(10)
C38 F15 1.326(8)
C39 C40 1.371(10)
C39 H39 0.9500
C40 C42 1.402(8)
C40 C41 1.515(12)
C41 F18 1.272(10)
C41 F17 1.276(11)
C41 F16 1.367(13)
C42 H42 0.9500
C43 C44 1.382(7)
C43 C50 1.405(7)
C43 B1 1.634(8)
C44 C45 1.387(8)
C44 H44 0.9500
C45 C47 1.389(8)
C45 C46 1.487(9)
C46 F20 1.270(10)
C46 F19 1.298(9)
C46 F21 1.363(9)
C47 C48 1.380(8)
C47 H47 0.9500
C48 C50 1.386(7)
C48 C49 1.500(8)
C49 F23 1.283(7)
C49 F22 1.320(7)
C49 F24 1.348(7)
C50 H50 0.9500
C51 N3 1.347(6)
C51 N4 1.363(7)
C51 C52 1.401(7)
C52 C53 1.365(7)
C52 H52 0.9500
C53 C54 1.387(8)
C53 H53 0.9500
C54 C55 1.376(7)
C54 H54 0.9500
C55 N3 1.383(7)
C55 C56 1.481(8)
C56 C61 1.409(8)
C56 C57 1.412(8)
C57 C58 1.380(9)
C57 H57 0.9500
C58 C59 1.373(10)
C58 H58 0.9500
C59 C60 1.385(10)
C59 H59 0.9500
C60 C61 1.399(8)
C60 H60 0.9500
C61 S2 1.771(7)
C62 S2 1.819(6)
C62 H62A 0.9800
C62 H62B 0.9800
C62 H62C 0.9800
C63 O4 1.225(6)
C63 N4 1.395(7)
C63 Fe2 1.943(6)
C64 O5 1.146(7)
C64 Fe2 1.821(6)
C65 O6 1.154(6)
C65 Fe2 1.765(6)
C66 P2 1.799(7)
C66 H66A 0.9800
C66 H66B 0.9800
C66 H66C 0.9800
C67 P2 1.804(6)
C67 H67A 0.9800
C67 H67B 0.9800
C67 H67C 0.9800
C68 P2 1.818(7)
C68 H68A 0.9800
C68 H68B 0.9800
C68 H68C 0.9800
C69 C70 1.394(7)
C69 C76 1.404(7)
C69 B2 1.638(8)
C70 C71 1.396(7)
C70 H70 0.9500
C71 C73 1.390(7)
C71 C72 1.502(7)
C72 F27 1.330(6)
C72 F26 1.333(6)
C72 F25 1.343(7)
C73 C74 1.396(8)
C73 H73 0.9500
C74 C76 1.385(7)
C74 C75 1.476(8)
C75 F30B 1.293(13)
C75 F28A 1.313(8)
C75 F29A 1.331(7)
C75 F28B 1.331(15)
C75 F29B 1.341(14)
C75 F30A 1.361(7)
C76 H76 0.9500
C77 C78 1.405(7)
C77 C84 1.408(7)
C77 B2 1.628(7)
C78 C79 1.400(7)
C78 H78 0.9500
C79 C81 1.382(7)
C79 C80 1.499(7)
C80 F32 1.336(6)
C80 F31 1.351(6)
C80 F33 1.352(6)
C81 C82 1.391(7)
C81 H81 0.9500
C82 C84 1.406(7)
C82 C83 1.494(7)
C83 F36B 1.25(2)
C83 F35A 1.292(10)
C83 F35B 1.295(19)
C83 F34A 1.330(9)
C83 F34B 1.336(15)
C83 F36A 1.354(8)
C84 H84 0.9500
C85 C86 1.385(7)
C85 C92 1.409(7)
C85 B2 1.651(8)
C86 C87 1.397(7)
C86 H86 0.9500
C87 C89 1.391(7)
C87 C88 1.491(7)
C88 F39 1.336(6)
C88 F37 1.340(6)
C88 F38 1.351(6)
C89 C90 1.390(7)
C89 H89 0.9500
C90 C92 1.385(7)
C90 C91 1.501(8)
C91 F40 1.322(7)
C91 F41 1.339(7)
C91 F42 1.340(7)
C92 H92 0.9500
C93 C94 1.404(7)
C93 C100 1.414(7)
C93 B2 1.646(7)
C94 C95 1.394(7)
C94 H94 0.9500
C95 C97 1.390(7)
C95 C96 1.500(8)
C96 F44 1.324(7)
C96 F45 1.327(7)
C96 F43 1.335(8)
C97 C98 1.384(7)
C97 H97 0.9500
C98 C100 1.391(7)
C98 C99 1.493(7)
C99 F46 1.333(7)
C99 F47 1.351(6)
C99 F48 1.354(6)
C100 H100 0.9500
C101 Cl1 1.682(10)
C101 Cl2 1.791(12)
C101 H10A 0.9900
C101 H10B 0.9900
Fe1 N1 2.009(4)
Fe1 P1 2.2937(16)
Fe1 S1 2.3216(15)
Fe2 N3 2.024(4)
Fe2 P2 2.2979(17)
Fe2 S2 2.3109(16)
N2 H2A 0.8800
N4 H4A 0.8800
